data_4076994
loop_
_publ_author_name
'Vicente, Jos\'e'
'Abad, Jos\'e-Antonio'
'Mart\'inez-Viviente, Elo\'isa'
'Jones, Peter G.'

_publ_section_title
;
 Study of the Reactivity of 2-Acetyl-, 2-Cyano-, 2-Formyl-, and
 2-Vinylphenyl Palladium(II) Complexes. Mono- and Triinsertion of an
 Isocyanide into the Pd&#x2212;C Bond. A 2-Cyanophenyl Palladium Complex
 as a Ligand
;
_journal_issue 21
_journal_name_full Organometallics
_journal_page_first 4454
_journal_paper_doi 10.1021/om020380s
_journal_volume 21
_journal_year 2002
_chemical_formula_sum 'C53 H52 Br Cl2 N5 O Pd'
_chemical_formula_weight 1032.21
_chemical_name_systematic
;
 ?
;
_space_group_IT_number 14
_symmetry_cell_setting monoclinic
_symmetry_space_group_name_Hall '-P 2ybc'
_symmetry_space_group_name_H-M 'P 1 21/c 1'
_atom_sites_solution_hydrogens geom
_atom_sites_solution_primary Patterson
_atom_sites_solution_secondary difmap
_audit_creation_method SHELXL-97
_cell_angle_alpha 90.00
_cell_angle_beta 106.570(3)
_cell_angle_gamma 90.00
_cell_formula_units_Z 4
_cell_length_a 12.3762(8)
_cell_length_b 20.5074(14)
_cell_length_c 19.8313(12)
_cell_measurement_reflns_used 6640
_cell_measurement_temperature 143(2)
_cell_measurement_theta_max 28
_cell_measurement_theta_min 2
_cell_volume 4824.2(5)
_computing_cell_refinement 'Bruker SAINT'
_computing_data_collection 'Bruker SMART'
_computing_data_reduction 'Bruker SAINT'
_computing_molecular_graphics 'Siemens XP'
_computing_publication_material SHELXL-97
_computing_structure_refinement 'SHELXL-97 (Sheldrick, 1997)'
_computing_structure_solution 'SHELXS-97 (Sheldrick, 1990)'
_diffrn_ambient_temperature 143(2)
_diffrn_detector_area_resol_mean 8.192
_diffrn_measured_fraction_theta_full 0.999
_diffrn_measured_fraction_theta_max 0.999
_diffrn_measurement_device_type 'Bruker SMART 1000 CCD'
_diffrn_measurement_method '\w- & \f-scan'
_diffrn_radiation_monochromator graphite
_diffrn_radiation_source 'fine-focus sealed tube'
_diffrn_radiation_type MoK\a
_diffrn_radiation_wavelength 0.71073
_diffrn_reflns_av_R_equivalents 0.0513
_diffrn_reflns_av_sigmaI/netI 0.0405
_diffrn_reflns_limit_h_max 16
_diffrn_reflns_limit_h_min -16
_diffrn_reflns_limit_k_max 27
_diffrn_reflns_limit_k_min -27
_diffrn_reflns_limit_l_max 26
_diffrn_reflns_limit_l_min -26
_diffrn_reflns_number 76734
_diffrn_reflns_theta_full 28.00
_diffrn_reflns_theta_max 28.29
_diffrn_reflns_theta_min 1.46
_exptl_absorpt_coefficient_mu 1.367
_exptl_absorpt_correction_T_max 0.962
_exptl_absorpt_correction_T_min 0.848
_exptl_absorpt_correction_type multi-scan
_exptl_absorpt_process_details SADABS
_exptl_crystal_colour yellow
_exptl_crystal_density_diffrn 1.421
_exptl_crystal_density_method 'not measured'
_exptl_crystal_description column
_exptl_crystal_F_000 2112
_exptl_crystal_size_max 0.24
_exptl_crystal_size_mid 0.22
_exptl_crystal_size_min 0.18
_refine_diff_density_max 1.011
_refine_diff_density_min -1.474
_refine_diff_density_rms 0.093
_refine_ls_extinction_method none
_refine_ls_goodness_of_fit_ref 1.053
_refine_ls_hydrogen_treatment 'rigid methyls, others riding'
_refine_ls_matrix_type full
_refine_ls_number_parameters 578
_refine_ls_number_reflns 11965
_refine_ls_number_restraints 0
_refine_ls_restrained_S_all 1.053
_refine_ls_R_factor_all 0.0584
_refine_ls_R_factor_gt 0.0393
_refine_ls_shift/su_max 0.008
_refine_ls_shift/su_mean 0.000
_refine_ls_structure_factor_coef Fsqd
_refine_ls_weighting_details 'calc w=1/[\s^2^(Fo^2^)+(0.0718P)^2^+0.4685P] where P=(Fo^2^+2Fc^2^)/3'
_refine_ls_weighting_scheme calc
_refine_ls_wR_factor_gt 0.1108
_refine_ls_wR_factor_ref 0.1202
_reflns_number_gt 9112
_reflns_number_total 11965
_reflns_threshold_expression >2sigma(I)
_cod_data_source_file om020380s.cif
_cod_data_source_block gloomi
_cod_original_sg_symbol_H-M 'P 21/c'
_cod_database_code 4076994

loop_
_symmetry_equiv_pos_as_xyz
'x, y, z'
'-x, y+1/2, -z+1/2'
'-x, -y, -z'
'x, -y-1/2, z-1/2'

loop_
_atom_site_label
_atom_site_type_symbol
_atom_site_fract_x
_atom_site_fract_y
_atom_site_fract_z
_atom_site_U_iso_or_equiv
_atom_site_adp_type
_atom_site_occupancy
_atom_site_symmetry_multiplicity
_atom_site_calc_flag
_atom_site_refinement_flags
Pd Pd 0.344797(17) 0.217229(9) 0.243568(10) 0.01810(7) Uani 1 1 d .
Br Br 0.54928(3) 0.232380(15) 0.312445(17) 0.03275(9) Uani 1 1 d .
O O -0.1703(2) 0.41559(10) 0.15659(12) 0.0397(6) Uani 1 1 d .
N1 N 0.1468(2) 0.17343(10) 0.12767(11) 0.0228(5) Uani 1 1 d .
N2 N 0.1133(2) 0.23855(11) 0.28121(12) 0.0245(5) Uani 1 1 d .
H2 H 0.0934 0.2718 0.3031 0.029 Uiso 1 1 calc R
N4 N -0.0430(2) 0.33222(11) 0.19696(12) 0.0237(5) Uani 1 1 d .
N5 N 0.3868(2) 0.07027(12) 0.28391(13) 0.0276(5) Uani 1 1 d .
N6 N 0.3319(2) 0.37025(12) 0.23930(12) 0.0267(5) Uani 1 1 d .
C10 C 0.1828(2) 0.20675(12) 0.18339(13) 0.0191(5) Uani 1 1 d .
C11 C 0.2102(3) 0.13556(14) 0.09304(14) 0.0266(6) Uani 1 1 d .
C12 C 0.1649(3) 0.07304(15) 0.07211(15) 0.0333(7) Uani 1 1 d .
C13 C 0.2172(3) 0.03312(16) 0.03354(16) 0.0436(9) Uani 1 1 d .
H13 H 0.1889 -0.0095 0.0206 0.052 Uiso 1 1 calc R
C14 C 0.3095(3) 0.05493(18) 0.01402(17) 0.0446(9) Uani 1 1 d .
H14 H 0.3437 0.0274 -0.0126 0.054 Uiso 1 1 calc R
C15 C 0.3520(3) 0.11619(17) 0.03295(16) 0.0403(8) Uani 1 1 d .
H15 H 0.4151 0.1306 0.0187 0.048 Uiso 1 1 calc R
C16 C 0.3044(3) 0.15826(15) 0.07293(14) 0.0300(7) Uani 1 1 d .
C17 C 0.0627(3) 0.05067(16) 0.09126(19) 0.0459(9) Uani 1 1 d .
H17A H 0.0374 0.0088 0.0684 0.055 Uiso 1 1 calc R
H17B H 0.0025 0.0830 0.0756 0.055 Uiso 1 1 calc R
H17C H 0.0810 0.0455 0.1424 0.055 Uiso 1 1 calc R
C18 C 0.3558(3) 0.22443(16) 0.08904(17) 0.0358(7) Uani 1 1 d .
H18A H 0.2976 0.2557 0.0922 0.043 Uiso 1 1 calc R
H18B H 0.3882 0.2378 0.0515 0.043 Uiso 1 1 calc R
H18C H 0.4152 0.2232 0.1339 0.043 Uiso 1 1 calc R
C20 C 0.1006(2) 0.24555(12) 0.21028(14) 0.0202(5) Uani 1 1 d .
C21 C 0.1558(3) 0.18216(14) 0.32233(15) 0.0270(6) Uani 1 1 d .
C22 C 0.1018(3) 0.12152(15) 0.30398(18) 0.0360(8) Uani 1 1 d .
C23 C 0.1474(4) 0.06816(17) 0.3450(2) 0.0490(10) Uani 1 1 d .
H23 H 0.1150 0.0263 0.3323 0.059 Uiso 1 1 calc R
C24 C 0.2371(4) 0.07415(18) 0.4027(2) 0.0539(11) Uani 1 1 d .
H24 H 0.2672 0.0365 0.4294 0.065 Uiso 1 1 calc R
C25 C 0.2860(4) 0.1352(2) 0.42333(19) 0.0497(10) Uani 1 1 d .
H25 H 0.3466 0.1391 0.4652 0.060 Uiso 1 1 calc R
C26 C 0.2458(3) 0.19061(16) 0.38249(16) 0.0332(7) Uani 1 1 d .
C27 C -0.0062(3) 0.11559(17) 0.2453(2) 0.0473(9) Uani 1 1 d .
H27A H -0.0236 0.0694 0.2349 0.057 Uiso 1 1 calc R
H27B H 0.0024 0.1374 0.2032 0.057 Uiso 1 1 calc R
H27C H -0.0678 0.1361 0.2596 0.057 Uiso 1 1 calc R
C28 C 0.2963(3) 0.25656(18) 0.40407(16) 0.0394(8) Uani 1 1 d .
H28A H 0.2982 0.2813 0.3621 0.047 Uiso 1 1 calc R
H28B H 0.3733 0.2514 0.4350 0.047 Uiso 1 1 calc R
H28C H 0.2506 0.2800 0.4292 0.047 Uiso 1 1 calc R
C31 C 0.0126(2) 0.31271(13) 0.09714(14) 0.0224(6) Uani 1 1 d .
C32 C -0.0646(3) 0.36456(14) 0.08478(15) 0.0272(6) Uani 1 1 d .
C33 C -0.0962(3) 0.39897(16) 0.02115(17) 0.0371(8) Uani 1 1 d .
H33 H -0.1490 0.4337 0.0141 0.044 Uiso 1 1 calc R
C34 C -0.0483(3) 0.38103(17) -0.03096(17) 0.0420(9) Uani 1 1 d .
H34 H -0.0677 0.4037 -0.0746 0.050 Uiso 1 1 calc R
C35 C 0.0281(3) 0.32990(15) -0.01953(16) 0.0342(7) Uani 1 1 d .
H35 H 0.0610 0.3184 -0.0557 0.041 Uiso 1 1 calc R
C36 C 0.0581(3) 0.29485(14) 0.04331(15) 0.0273(6) Uani 1 1 d .
H36 H 0.1090 0.2592 0.0493 0.033 Uiso 1 1 calc R
C37 C -0.1021(3) 0.37622(14) 0.14709(16) 0.0288(6) Uani 1 1 d .
C40 C 0.0286(2) 0.29044(12) 0.17014(14) 0.0207(5) Uani 1 1 d .
C41 C -0.0595(2) 0.33147(13) 0.26592(14) 0.0235(6) Uani 1 1 d .
C42 C -0.1407(3) 0.28998(14) 0.27830(16) 0.0269(6) Uani 1 1 d .
C43 C -0.1497(3) 0.28631(15) 0.34659(17) 0.0331(7) Uani 1 1 d .
H43 H -0.2041 0.2581 0.3565 0.040 Uiso 1 1 calc R
C44 C -0.0805(3) 0.32324(16) 0.40034(16) 0.0349(7) Uani 1 1 d .
H44 H -0.0869 0.3196 0.4468 0.042 Uiso 1 1 calc R
C45 C -0.0023(3) 0.36515(15) 0.38651(16) 0.0333(7) Uani 1 1 d .
H45 H 0.0448 0.3902 0.4237 0.040 Uiso 1 1 calc R
C46 C 0.0086(3) 0.37127(14) 0.31851(16) 0.0279(6) Uani 1 1 d .
C47 C -0.2158(3) 0.25053(17) 0.21870(18) 0.0376(8) Uani 1 1 d .
H47A H -0.2663 0.2232 0.2368 0.045 Uiso 1 1 calc R
H47B H -0.1692 0.2227 0.1981 0.045 Uiso 1 1 calc R
H47C H -0.2606 0.2801 0.1826 0.045 Uiso 1 1 calc R
C48 C 0.0939(3) 0.41647(15) 0.30316(19) 0.0404(8) Uani 1 1 d .
H48A H 0.1514 0.3910 0.2897 0.048 Uiso 1 1 calc R
H48B H 0.1297 0.4422 0.3452 0.048 Uiso 1 1 calc R
H48C H 0.0563 0.4458 0.2645 0.048 Uiso 1 1 calc R
C50 C 0.3641(2) 0.12225(14) 0.26292(15) 0.0260(6) Uani 1 1 d .
C51 C 0.4243(3) 0.00904(14) 0.31391(16) 0.0292(6) Uani 1 1 d .
C52 C 0.5078(3) 0.00872(17) 0.37977(17) 0.0377(8) Uani 1 1 d .
C53 C 0.5416(3) -0.0524(2) 0.4070(2) 0.0513(10) Uani 1 1 d .
H53 H 0.5954 -0.0556 0.4519 0.062 Uiso 1 1 calc R
C54 C 0.4998(3) -0.10901(19) 0.3712(2) 0.0527(11) Uani 1 1 d .
H54 H 0.5270 -0.1501 0.3910 0.063 Uiso 1 1 calc R
C55 C 0.4197(3) -0.10638(16) 0.3075(2) 0.0464(9) Uani 1 1 d .
H55 H 0.3922 -0.1458 0.2835 0.056 Uiso 1 1 calc R
C56 C 0.3774(3) -0.04675(15) 0.27708(18) 0.0336(7) Uani 1 1 d .
C57 C 0.5555(3) 0.06949(19) 0.41641(19) 0.0492(9) Uani 1 1 d .
H57A H 0.6018 0.0591 0.4641 0.059 Uiso 1 1 calc R
H57B H 0.4941 0.0987 0.4189 0.059 Uiso 1 1 calc R
H57C H 0.6022 0.0909 0.3905 0.059 Uiso 1 1 calc R
C58 C 0.2859(3) -0.04280(16) 0.20989(18) 0.0396(8) Uani 1 1 d .
H58A H 0.2200 -0.0215 0.2181 0.048 Uiso 1 1 calc R
H58B H 0.2654 -0.0869 0.1916 0.048 Uiso 1 1 calc R
H58C H 0.3120 -0.0175 0.1756 0.048 Uiso 1 1 calc R
C60 C 0.3308(3) 0.31422(14) 0.23593(15) 0.0270(6) Uani 1 1 d .
C61 C 0.3435(3) 0.43805(14) 0.25003(16) 0.0291(6) Uani 1 1 d .
C62 C 0.2794(3) 0.48005(15) 0.19928(18) 0.0361(7) Uani 1 1 d .
C63 C 0.2947(3) 0.54672(16) 0.2137(2) 0.0460(9) Uani 1 1 d .
H63 H 0.2521 0.5773 0.1806 0.055 Uiso 1 1 calc R
C64 C 0.3703(3) 0.56931(16) 0.2748(2) 0.0483(10) Uani 1 1 d .
H64 H 0.3793 0.6149 0.2833 0.058 Uiso 1 1 calc R
C65 C 0.4324(3) 0.52571(16) 0.32331(19) 0.0411(8) Uani 1 1 d .
H65 H 0.4858 0.5419 0.3643 0.049 Uiso 1 1 calc R
C66 C 0.4196(3) 0.45921(15) 0.31420(17) 0.0333(7) Uani 1 1 d .
C67 C 0.1976(3) 0.45544(17) 0.1342(2) 0.0500(10) Uani 1 1 d .
H67A H 0.1270 0.4438 0.1443 0.060 Uiso 1 1 calc R
H67B H 0.2288 0.4168 0.1174 0.060 Uiso 1 1 calc R
H67C H 0.1830 0.4894 0.0980 0.060 Uiso 1 1 calc R
C68 C 0.4844(3) 0.41118(16) 0.36628(18) 0.0420(8) Uani 1 1 d .
H68A H 0.5376 0.4343 0.4050 0.050 Uiso 1 1 calc R
H68B H 0.5259 0.3820 0.3434 0.050 Uiso 1 1 calc R
H68C H 0.4323 0.3855 0.3848 0.050 Uiso 1 1 calc R
Cl1 Cl 0.63235(15) 0.28620(9) 0.03050(8) 0.1008(5) Uani 1 1 d .
Cl2 Cl 0.7202(3) 0.15317(11) 0.03880(11) 0.1596(10) Uani 1 1 d .
C99 C 0.7113(5) 0.2341(3) 0.0010(3) 0.0878(19) Uani 1 1 d .
H99A H 0.7885 0.2521 0.0110 0.105 Uiso 1 1 calc R
H99B H 0.6803 0.2304 -0.0507 0.105 Uiso 1 1 calc R

loop_
_atom_site_aniso_label
_atom_site_aniso_U_11
_atom_site_aniso_U_22
_atom_site_aniso_U_33
_atom_site_aniso_U_23
_atom_site_aniso_U_13
_atom_site_aniso_U_12
Pd 0.01968(12) 0.01533(10) 0.01827(10) 0.00126(7) 0.00374(8) 0.00139(8)
Br 0.02255(17) 0.03217(17) 0.03815(18) 0.00008(12) -0.00003(13) -0.00095(12)
O 0.0432(15) 0.0313(12) 0.0510(14) 0.0119(10) 0.0239(12) 0.0180(10)
N1 0.0256(13) 0.0185(11) 0.0219(11) -0.0008(9) 0.0028(10) 0.0028(9)
N2 0.0329(14) 0.0196(11) 0.0221(11) 0.0025(9) 0.0098(10) 0.0079(10)
N4 0.0259(13) 0.0209(11) 0.0274(12) 0.0033(9) 0.0124(10) 0.0058(9)
N5 0.0271(14) 0.0243(12) 0.0311(13) 0.0028(10) 0.0078(11) 0.0027(10)
N6 0.0264(14) 0.0248(12) 0.0296(13) 0.0004(10) 0.0091(11) -0.0020(10)
C10 0.0211(14) 0.0137(12) 0.0220(12) 0.0025(9) 0.0052(10) 0.0016(10)
C11 0.0325(17) 0.0255(14) 0.0174(12) 0.0002(10) 0.0000(11) 0.0090(12)
C12 0.042(2) 0.0266(15) 0.0248(14) -0.0027(11) -0.0006(13) 0.0061(13)
C13 0.067(3) 0.0244(15) 0.0289(16) -0.0066(12) -0.0036(16) 0.0136(16)
C14 0.058(3) 0.046(2) 0.0288(16) -0.0007(14) 0.0119(16) 0.0267(18)
C15 0.045(2) 0.049(2) 0.0284(16) 0.0026(14) 0.0139(15) 0.0163(17)
C16 0.0352(18) 0.0348(16) 0.0190(13) 0.0002(11) 0.0059(12) 0.0079(13)
C17 0.054(2) 0.0268(16) 0.049(2) -0.0107(14) 0.0020(18) -0.0073(16)
C18 0.037(2) 0.0458(19) 0.0277(15) -0.0007(13) 0.0143(14) -0.0037(15)
C20 0.0211(14) 0.0173(12) 0.0212(12) -0.0020(10) 0.0047(11) -0.0004(10)
C21 0.0328(17) 0.0248(14) 0.0287(14) 0.0082(11) 0.0174(13) 0.0085(12)
C22 0.045(2) 0.0275(15) 0.0455(19) 0.0064(13) 0.0287(16) 0.0040(14)
C23 0.063(3) 0.0290(17) 0.066(3) 0.0144(17) 0.037(2) 0.0080(17)
C24 0.072(3) 0.042(2) 0.059(2) 0.0309(18) 0.037(2) 0.026(2)
C25 0.056(3) 0.062(2) 0.0344(18) 0.0227(17) 0.0184(17) 0.028(2)
C26 0.0372(19) 0.0402(17) 0.0273(15) 0.0091(13) 0.0171(14) 0.0114(14)
C27 0.044(2) 0.0344(18) 0.068(2) -0.0034(17) 0.0235(19) -0.0120(16)
C28 0.043(2) 0.053(2) 0.0208(14) 0.0009(14) 0.0062(14) 0.0060(17)
C31 0.0206(15) 0.0213(13) 0.0233(13) 0.0027(10) 0.0030(11) -0.0003(11)
C32 0.0254(16) 0.0249(14) 0.0308(15) 0.0036(11) 0.0071(12) 0.0047(12)
C33 0.038(2) 0.0353(17) 0.0373(17) 0.0134(14) 0.0102(15) 0.0144(14)
C34 0.047(2) 0.045(2) 0.0328(17) 0.0162(14) 0.0101(16) 0.0168(17)
C35 0.0390(19) 0.0396(17) 0.0254(15) 0.0031(13) 0.0114(13) 0.0093(15)
C36 0.0297(17) 0.0257(14) 0.0250(14) 0.0014(11) 0.0055(12) 0.0055(12)
C37 0.0268(16) 0.0232(14) 0.0364(16) 0.0056(12) 0.0089(13) 0.0036(12)
C40 0.0195(14) 0.0170(12) 0.0251(13) -0.0012(10) 0.0055(11) 0.0000(10)
C41 0.0232(15) 0.0204(13) 0.0285(14) -0.0001(11) 0.0101(12) 0.0061(11)
C42 0.0241(16) 0.0253(14) 0.0326(15) -0.0019(11) 0.0104(12) 0.0022(12)
C43 0.0307(18) 0.0338(16) 0.0392(17) 0.0038(13) 0.0173(14) -0.0009(13)
C44 0.0368(19) 0.0418(18) 0.0285(15) -0.0005(13) 0.0135(14) 0.0065(15)
C45 0.0335(18) 0.0313(16) 0.0325(16) -0.0089(12) 0.0052(14) 0.0072(13)
C46 0.0255(16) 0.0214(13) 0.0377(16) -0.0030(12) 0.0104(13) 0.0044(12)
C47 0.0309(19) 0.0398(18) 0.0426(19) -0.0056(15) 0.0115(15) -0.0057(15)
C48 0.042(2) 0.0270(16) 0.054(2) -0.0059(14) 0.0167(17) -0.0104(14)
C50 0.0229(16) 0.0238(14) 0.0288(14) -0.0012(11) 0.0033(12) 0.0013(11)
C51 0.0313(17) 0.0248(14) 0.0335(16) 0.0092(12) 0.0125(13) 0.0076(12)
C52 0.039(2) 0.0443(19) 0.0311(16) 0.0103(14) 0.0121(15) 0.0126(15)
C53 0.049(2) 0.057(2) 0.050(2) 0.0275(19) 0.0176(19) 0.0150(19)
C54 0.050(2) 0.047(2) 0.069(3) 0.035(2) 0.029(2) 0.0256(19)
C55 0.047(2) 0.0243(16) 0.077(3) 0.0115(16) 0.034(2) 0.0013(15)
C56 0.0327(18) 0.0267(15) 0.0467(19) 0.0067(13) 0.0198(15) 0.0016(13)
C57 0.046(2) 0.058(2) 0.0362(19) 0.0038(17) -0.0002(17) 0.0070(19)
C58 0.040(2) 0.0297(16) 0.047(2) -0.0023(14) 0.0086(16) -0.0067(14)
C60 0.0248(16) 0.0265(15) 0.0282(15) 0.0035(11) 0.0051(12) -0.0001(12)
C61 0.0286(17) 0.0203(13) 0.0426(17) -0.0021(12) 0.0169(14) -0.0039(12)
C62 0.0315(19) 0.0277(15) 0.0489(19) 0.0084(14) 0.0112(15) -0.0004(13)
C63 0.042(2) 0.0255(16) 0.071(3) 0.0079(16) 0.0162(19) 0.0020(15)
C64 0.048(2) 0.0209(15) 0.081(3) -0.0030(17) 0.025(2) -0.0034(15)
C65 0.043(2) 0.0293(16) 0.050(2) -0.0135(15) 0.0118(17) -0.0095(15)
C66 0.0348(19) 0.0257(15) 0.0417(18) -0.0013(13) 0.0145(15) -0.0055(13)
C67 0.041(2) 0.0322(18) 0.065(2) 0.0132(17) -0.0040(19) -0.0021(16)
C68 0.053(2) 0.0341(17) 0.0356(17) -0.0022(14) 0.0068(16) -0.0079(16)
Cl1 0.0904(11) 0.1419(15) 0.0696(9) 0.0088(8) 0.0221(8) 0.0339(10)
Cl2 0.243(3) 0.1156(16) 0.1005(13) -0.0115(12) 0.0174(16) 0.0331(17)
C99 0.072(4) 0.141(5) 0.053(3) 0.026(3) 0.021(3) 0.042(4)

loop_
_atom_type_symbol
_atom_type_description
_atom_type_scat_dispersion_real
_atom_type_scat_dispersion_imag
_atom_type_scat_source
C C 0.0033 0.0016 'International Tables Vol C Tables 4.2.6.8 and 6.1.1.4'
H H 0.0000 0.0000 'International Tables Vol C Tables 4.2.6.8 and 6.1.1.4'
N N 0.0061 0.0033 'International Tables Vol C Tables 4.2.6.8 and 6.1.1.4'
O O 0.0106 0.0060 'International Tables Vol C Tables 4.2.6.8 and 6.1.1.4'
Cl Cl 0.1484 0.1585 'International Tables Vol C Tables 4.2.6.8 and 6.1.1.4'
Br Br -0.2901 2.4595 'International Tables Vol C Tables 4.2.6.8 and 6.1.1.4'
Pd Pd -0.9988 1.0072 'International Tables Vol C Tables 4.2.6.8 and 6.1.1.4'

loop_
_geom_angle_atom_site_label_1
_geom_angle_atom_site_label_2
_geom_angle_atom_site_label_3
_geom_angle
C50 Pd C60 173.50(12)
C50 Pd C10 93.09(11)
C60 Pd C10 90.64(11)
C50 Pd Br 88.25(9)
C60 Pd Br 88.30(8)
C10 Pd Br 176.82(7)
C10 N1 C11 127.9(3)
C20 N2 C21 125.8(2)
C37 N4 C40 112.3(2)
C37 N4 C41 119.7(2)
C40 N4 C41 127.9(2)
C50 N5 C51 174.5(3)
C60 N6 C61 173.7(3)
N1 C10 C20 119.3(3)
N1 C10 Pd 127.7(2)
C20 C10 Pd 112.93(17)
C12 C11 N1 114.3(3)
C12 C11 C16 120.4(3)
N1 C11 C16 124.9(3)
C13 C12 C11 119.0(3)
C13 C12 C17 121.1(3)
C11 C12 C17 119.9(3)
C14 C13 C12 120.8(3)
C15 C14 C13 120.2(3)
C14 C15 C16 121.7(3)
C15 C16 C11 117.9(3)
C15 C16 C18 117.1(3)
C11 C16 C18 125.0(3)
C40 C20 N2 122.0(2)
C40 C20 C10 123.0(2)
N2 C20 C10 114.5(2)
C26 C21 C22 122.4(3)
C26 C21 N2 117.6(3)
C22 C21 N2 119.8(3)
C23 C22 C21 117.5(3)
C23 C22 C27 120.9(3)
C21 C22 C27 121.4(3)
C24 C23 C22 121.6(4)
C23 C24 C25 120.7(3)
C24 C25 C26 120.2(4)
C21 C26 C25 117.4(3)
C21 C26 C28 121.6(3)
C25 C26 C28 121.0(3)
C36 C31 C32 118.0(2)
C36 C31 C40 134.5(3)
C32 C31 C40 107.4(2)
C33 C32 C31 122.7(3)
C33 C32 C37 127.3(3)
C31 C32 C37 110.0(2)
C34 C33 C32 118.1(3)
C33 C34 C35 119.8(3)
C34 C35 C36 122.1(3)
C31 C36 C35 119.2(3)
O C37 N4 124.7(3)
O C37 C32 129.8(3)
N4 C37 C32 105.5(2)
C20 C40 N4 123.6(2)
C20 C40 C31 131.4(3)
N4 C40 C31 104.7(2)
C42 C41 C46 122.5(3)
C42 C41 N4 118.7(3)
C46 C41 N4 118.8(3)
C41 C42 C43 117.8(3)
C41 C42 C47 120.2(3)
C43 C42 C47 121.9(3)
C44 C43 C42 121.0(3)
C45 C44 C43 120.2(3)
C44 C45 C46 120.9(3)
C45 C46 C41 117.5(3)
C45 C46 C48 121.2(3)
C41 C46 C48 121.2(3)
N5 C50 Pd 169.3(3)
C56 C51 N5 118.2(3)
C56 C51 C52 124.4(3)
N5 C51 C52 117.3(3)
C53 C52 C51 115.1(3)
C53 C52 C57 122.6(3)
C51 C52 C57 122.2(3)
C52 C53 C54 122.3(4)
C55 C54 C53 120.6(3)
C54 C55 C56 121.1(4)
C51 C56 C55 116.4(3)
C51 C56 C58 121.5(3)
C55 C56 C58 122.1(3)
N6 C60 Pd 171.9(3)
C62 C61 N6 119.4(3)
C62 C61 C66 123.8(3)
N6 C61 C66 116.8(3)
C61 C62 C63 116.3(3)
C61 C62 C67 121.8(3)
C63 C62 C67 121.9(3)
C64 C63 C62 121.6(3)
C65 C64 C63 119.9(3)
C64 C65 C66 122.1(3)
C65 C66 C61 116.3(3)
C65 C66 C68 123.1(3)
C61 C66 C68 120.6(3)
Cl1 C99 Cl2 114.6(3)

loop_
_geom_bond_atom_site_label_1
_geom_bond_atom_site_label_2
_geom_bond_distance
Pd C50 1.986(3)
Pd C60 1.999(3)
Pd C10 2.031(3)
Pd Br 2.5288(4)
O C37 1.220(3)
N1 C10 1.267(3)
N1 C11 1.413(4)
N2 C20 1.378(3)
N2 C21 1.426(3)
N4 C37 1.384(4)
N4 C40 1.439(3)
N4 C41 1.440(3)
N5 C50 1.150(4)
N5 C51 1.410(3)
N6 C60 1.151(4)
N6 C61 1.408(4)
C10 C20 1.503(4)
C11 C12 1.413(4)
C11 C16 1.414(4)
C12 C13 1.399(4)
C12 C17 1.493(5)
C13 C14 1.381(6)
C14 C15 1.372(5)
C15 C16 1.409(4)
C16 C18 1.494(4)
C20 C40 1.368(4)
C21 C26 1.391(4)
C21 C22 1.409(4)
C22 C23 1.384(5)
C22 C27 1.507(5)
C23 C24 1.353(6)
C24 C25 1.401(6)
C25 C26 1.401(4)
C26 C28 1.500(5)
C31 C36 1.391(4)
C31 C32 1.404(4)
C31 C40 1.476(4)
C32 C33 1.401(4)
C32 C37 1.459(4)
C33 C34 1.379(5)
C34 C35 1.387(4)
C35 C36 1.394(4)
C41 C42 1.390(4)
C41 C46 1.401(4)
C42 C43 1.392(4)
C42 C47 1.513(4)
C43 C44 1.387(5)
C44 C45 1.379(5)
C45 C46 1.399(4)
C46 C48 1.500(4)
C51 C56 1.392(4)
C51 C52 1.416(4)
C52 C53 1.381(5)
C52 C57 1.478(5)
C53 C54 1.383(6)
C54 C55 1.366(6)
C55 C56 1.398(4)
C56 C58 1.485(5)
C61 C62 1.388(4)
C61 C66 1.418(4)
C62 C63 1.398(4)
C62 C67 1.483(5)
C63 C64 1.384(6)
C64 C65 1.376(5)
C65 C66 1.379(4)
C66 C68 1.486(5)
Cl1 C99 1.663(6)
Cl2 C99 1.811(6)
